data_8104822
loop_
_publ_author_name
'Hosten, Eric C.'
'Betz, Richard'

_publ_section_title
;
 Redetermination of the crystal structure of
 2-amino-2-methyl-propane-1,3-diole, C4H11NO2
;
_journal_issue 2
_journal_name_full 'Zeitschrift f\"ur Kristallographie - New Crystal Structures'
_journal_page_first 333
_journal_page_last 334
_journal_paper_doi 10.1515/ncrs-2020-0514
_journal_volume 236
_journal_year 2021
_chemical_formula_moiety 'C4 H11 N O2'
_chemical_formula_sum 'C4 H11 N O2'
_chemical_formula_weight 105.14
_chemical_name_common 2-amino-2-methyl-propane-1,3-diole
_chemical_name_systematic 2-amino-2-methyl-propane-1,3-diole
_space_group_crystal_system monoclinic
_space_group_IT_number 14
_space_group_name_Hall '-P 2yn'
_space_group_name_H-M_alt 'P 1 21/n 1'
_atom_sites_solution_hydrogens difmap
_atom_sites_solution_primary SHELXS
_atom_sites_solution_secondary difmap
_cell_angle_alpha 90
_cell_angle_beta 93.360(3)
_cell_angle_gamma 90
_cell_formula_units_Z 4
_cell_length_a 6.0864(4)
_cell_length_b 10.9696(8)
_cell_length_c 8.5928(5)
_cell_measurement_reflns_used 4813
_cell_measurement_temperature 200(2)
_cell_measurement_theta_max 28.29
_cell_measurement_theta_min 2.37
_cell_volume 572.72(7)
_computing_cell_refinement 'SAINT [1]'
_computing_data_collection 'APEX2 [1]'
_computing_data_reduction 'SAINT [1]'
_computing_molecular_graphics 'ORTEP3 [3], Mercury [4]'
_computing_publication_material 'SHELXL-97 [2], PLATON [5]'
_computing_structure_refinement 'SHELXL-97 [2]'
_computing_structure_solution 'SHELXS-97 [2]'
_diffrn_ambient_temperature 200(2)
_diffrn_measured_fraction_theta_full 0.996
_diffrn_measured_fraction_theta_max 0.996
_diffrn_measurement_device_type 'Bruker APEX-II CCD'
_diffrn_measurement_method '\f and \w scans'
_diffrn_radiation_monochromator graphite
_diffrn_radiation_type MoK\a
_diffrn_radiation_wavelength 0.71073
_diffrn_reflns_av_R_equivalents 0.0155
_diffrn_reflns_av_sigmaI/netI 0.0112
_diffrn_reflns_Laue_measured_fraction_full 0.996
_diffrn_reflns_Laue_measured_fraction_max 0.996
_diffrn_reflns_limit_h_max 8
_diffrn_reflns_limit_h_min -8
_diffrn_reflns_limit_k_max 10
_diffrn_reflns_limit_k_min -14
_diffrn_reflns_limit_l_max 11
_diffrn_reflns_limit_l_min -11
_diffrn_reflns_number 6559
_diffrn_reflns_point_group_measured_fraction_full 0.996
_diffrn_reflns_point_group_measured_fraction_max 0.996
_diffrn_reflns_theta_full 25.242
_diffrn_reflns_theta_max 28.296
_diffrn_reflns_theta_min 3.015
_exptl_absorpt_coefficient_mu 0.096
_exptl_absorpt_correction_T_max 1.0000
_exptl_absorpt_correction_T_min 0.8625
_exptl_absorpt_correction_type numerical
_exptl_absorpt_process_details
;                                                              
SADABS [6]                                       
;
_exptl_crystal_colour colourless
_exptl_crystal_density_diffrn 1.219
_exptl_crystal_description blocks
_exptl_crystal_F_000 232
_exptl_crystal_size_max 0.589
_exptl_crystal_size_mid 0.530
_exptl_crystal_size_min 0.351
_refine_diff_density_max 0.405
_refine_diff_density_min -0.143
_refine_diff_density_rms 0.036
_refine_ls_extinction_coef .
_refine_ls_extinction_method none
_refine_ls_goodness_of_fit_ref 1.039
_refine_ls_hydrogen_treatment refxyz
_refine_ls_matrix_type full
_refine_ls_number_parameters 75
_refine_ls_number_reflns 1422
_refine_ls_number_restraints 0
_refine_ls_restrained_S_all 1.039
_refine_ls_R_factor_all 0.0335
_refine_ls_R_factor_gt 0.0307
_refine_ls_shift/su_max 0.000
_refine_ls_shift/su_mean 0.000
_refine_ls_structure_factor_coef Fsqd
_refine_ls_weighting_details 'w=1/[\s^2^(Fo^2^)+(0.0506P)^2^+0.1080P] where P=(Fo^2^+2Fc^2^)/3'
_refine_ls_weighting_scheme calc
_refine_ls_wR_factor_gt 0.0853
_refine_ls_wR_factor_ref 0.0891
_reflns_Friedel_coverage 0.000
_reflns_Friedel_fraction_full .
_reflns_Friedel_fraction_max .
_reflns_number_gt 1299
_reflns_number_total 1422
_reflns_threshold_expression 'I > 2\s(I)'
_cod_data_source_file suppl_j_ncrs-2020-0514_suppl.cif
_cod_data_source_block g
_cod_original_sg_symbol_H-M 'P 21/n'
_cod_database_code 8104822
_shelx_space_group_comment
;
The symmetry employed for this shelxl refinement is uniquely defined
by the following loop, which should always be used as a source of
symmetry information in preference to the above space-group names.
They are only intended as comments.
;
_shelx_estimated_absorpt_t_min 0.946
_shelx_estimated_absorpt_t_max 0.967

loop_
_space_group_symop_operation_xyz
'x, y, z'
'-x+1/2, y+1/2, -z+1/2'
'-x, -y, -z'
'x-1/2, -y-1/2, z-1/2'

loop_
_atom_site_label
_atom_site_type_symbol
_atom_site_fract_x
_atom_site_fract_y
_atom_site_fract_z
_atom_site_U_iso_or_equiv
_atom_site_adp_type
_atom_site_occupancy
_atom_site_site_symmetry_order
_atom_site_calc_flag
_atom_site_refinement_flags_posn
_atom_site_refinement_flags_adp
_atom_site_refinement_flags_occupancy
_atom_site_disorder_assembly
_atom_site_disorder_group
O1 O 0.75720(9) 0.32652(6) 0.52692(7) 0.02653(17) Uani 1 1 d . . . . .
H1 H 0.861363 0.306999 0.590497 0.040 Uiso 1 1 calc R U . . .
O2 O 0.52222(11) 0.55170(6) 0.29563(8) 0.03188(18) Uani 1 1 d . . . . .
H2 H 0.436659 0.585810 0.355318 0.048 Uiso 1 1 calc R U . . .
N1 N 0.59156(12) 0.22262(6) 0.23927(8) 0.02410(18) Uani 1 1 d . . . . .
C1 C 0.66847(12) 0.35027(7) 0.25099(9) 0.01995(18) Uani 1 1 d . . . . .
C2 C 0.76768(15) 0.38609(9) 0.09854(10) 0.0298(2) Uani 1 1 d . . . . .
H2A H 0.657587 0.374985 0.011835 0.045 Uiso 1 1 calc R U . . .
H2B H 0.895809 0.334561 0.082129 0.045 Uiso 1 1 calc R U . . .
H2C H 0.813381 0.471728 0.103728 0.045 Uiso 1 1 calc R U . . .
C3 C 0.84325(13) 0.36530(8) 0.38456(9) 0.02338(19) Uani 1 1 d . . . . .
H3A H 0.974613 0.316158 0.363340 0.028 Uiso 1 1 calc R U . . .
H3B H 0.888401 0.451857 0.393101 0.028 Uiso 1 1 calc R U . . .
C4 C 0.46442(13) 0.42694(7) 0.27876(9) 0.02309(19) Uani 1 1 d . . . . .
H4A H 0.355016 0.417145 0.189757 0.028 Uiso 1 1 calc R U . . .
H4B H 0.396708 0.398216 0.374115 0.028 Uiso 1 1 calc R U . . .
H1A H 0.548(2) 0.2002(12) 0.3331(16) 0.037(3) Uiso 1 1 d . . . . .
H1B H 0.704(2) 0.1733(13) 0.2192(15) 0.039(3) Uiso 1 1 d . . . . .

loop_
_atom_site_aniso_label
_atom_site_aniso_U_11
_atom_site_aniso_U_22
_atom_site_aniso_U_33
_atom_site_aniso_U_23
_atom_site_aniso_U_13
_atom_site_aniso_U_12
O1 0.0236(3) 0.0350(4) 0.0206(3) 0.0010(2) -0.0023(2) 0.0058(2)
O2 0.0333(4) 0.0208(3) 0.0427(4) -0.0032(2) 0.0119(3) 0.0014(2)
N1 0.0272(4) 0.0200(4) 0.0247(4) -0.0020(3) -0.0024(3) -0.0003(3)
C1 0.0202(4) 0.0195(4) 0.0199(3) -0.0007(3) -0.0010(3) 0.0003(3)
C2 0.0347(4) 0.0313(5) 0.0239(4) 0.0007(3) 0.0059(3) 0.0010(3)
C3 0.0195(3) 0.0265(4) 0.0238(4) -0.0008(3) -0.0018(3) -0.0008(3)
C4 0.0207(4) 0.0218(4) 0.0265(4) 0.0004(3) -0.0007(3) 0.0012(3)

loop_
_atom_type_symbol
_atom_type_description
_atom_type_scat_dispersion_real
_atom_type_scat_dispersion_imag
_atom_type_scat_source
C C 0.0033 0.0016 'International Tables Vol C Tables 4.2.6.8 and 6.1.1.4'
H H 0.0000 0.0000 'International Tables Vol C Tables 4.2.6.8 and 6.1.1.4'
N N 0.0061 0.0033 'International Tables Vol C Tables 4.2.6.8 and 6.1.1.4'
O O 0.0106 0.0060 'International Tables Vol C Tables 4.2.6.8 and 6.1.1.4'

loop_
_geom_angle_atom_site_label_1
_geom_angle_atom_site_label_2
_geom_angle_atom_site_label_3
_geom_angle
_geom_angle_site_symmetry_1
_geom_angle_site_symmetry_3
C3 O1 H1 109.5 . .
C4 O2 H2 109.5 . .
C1 N1 H1A 107.9(8) . .
C1 N1 H1B 110.0(8) . .
H1A N1 H1B 106.0(11) . .
N1 C1 C2 108.98(7) . .
N1 C1 C3 110.93(6) . .
C2 C1 C3 108.91(6) . .
N1 C1 C4 105.94(6) . .
C2 C1 C4 110.98(6) . .
C3 C1 C4 111.07(6) . .
C1 C2 H2A 109.5 . .
C1 C2 H2B 109.5 . .
H2A C2 H2B 109.5 . .
C1 C2 H2C 109.5 . .
H2A C2 H2C 109.5 . .
H2B C2 H2C 109.5 . .
O1 C3 C1 109.78(6) . .
O1 C3 H3A 109.7 . .
C1 C3 H3A 109.7 . .
O1 C3 H3B 109.7 . .
C1 C3 H3B 109.7 . .
H3A C3 H3B 108.2 . .
O2 C4 C1 110.34(6) . .
O2 C4 H4A 109.6 . .
C1 C4 H4A 109.6 . .
O2 C4 H4B 109.6 . .
C1 C4 H4B 109.6 . .
H4A C4 H4B 108.1 . .

loop_
_geom_bond_atom_site_label_1
_geom_bond_atom_site_label_2
_geom_bond_distance
_geom_bond_site_symmetry_2
O1 C3 1.4237(10) .
O1 H1 0.8400 .
O2 C4 1.4184(10) .
O2 H2 0.8400 .
N1 C1 1.4780(10) .
N1 H1A 0.897(14) .
N1 H1B 0.898(14) .
C1 C2 1.5257(11) .
C1 C3 1.5274(10) .
C1 C4 1.5301(11) .
C2 H2A 0.9800 .
C2 H2B 0.9800 .
C2 H2C 0.9800 .
C3 H3A 0.9900 .
C3 H3B 0.9900 .
C4 H4A 0.9900 .
C4 H4B 0.9900 .

loop_
_geom_hbond_atom_site_label_D
_geom_hbond_atom_site_label_H
_geom_hbond_atom_site_label_A
_geom_hbond_distance_DH
_geom_hbond_distance_HA
_geom_hbond_distance_DA
_geom_hbond_angle_DHA
_geom_hbond_site_symmetry_A
O1 H1 N1 0.84 1.87 2.7067(9) 175.0 4_666
N1 H1A O1 0.897(14) 2.463(13) 2.8518(9) 106.6(9) .
N1 H1B O2 0.898(14) 2.144(14) 3.0354(10) 172.3(12) 2_645
O2 H2 O1 0.84 1.87 2.7029(9) 174.4 3_666

loop_
_geom_torsion_atom_site_label_1
_geom_torsion_atom_site_label_2
_geom_torsion_atom_site_label_3
_geom_torsion_atom_site_label_4
_geom_torsion
_geom_torsion_site_symmetry_1
_geom_torsion_site_symmetry_2
_geom_torsion_site_symmetry_3
_geom_torsion_site_symmetry_4
N1 C1 C3 O1 -57.18(8) . . . .
C2 C1 C3 O1 -177.12(7) . . . .
C4 C1 C3 O1 60.36(9) . . . .
N1 C1 C4 O2 178.56(6) . . . .
C2 C1 C4 O2 -63.30(9) . . . .
C3 C1 C4 O2 58.01(9) . . . .
